data_1536192
loop_
_publ_author_name
'Wang, X.-Q.'
'Liu, L.-M.'
'Jacobson, A.J.'

_publ_section_title
;
 The novel open-framework vanadium silicates K2 (V O) (Si4 O10) * (H2 O)
 (VSH-1) and Cs2 (V O) (Si6 O14) * 3(H2 O) (VSH-2)
;
_journal_name_full 'Angew. Chem. Int. ed.'
_journal_page_first 2174
_journal_page_last 2176
_journal_volume 40
_journal_year 2001
_chemical_formula_sum 'Cs2 H6 O18 Si6 V'
_chemical_name_systematic 'Cs2 (V O) (Si6 O14) (H2 O)3'
_space_group_IT_number 64
_symmetry_space_group_name_Hall '-C 2ac 2'
_symmetry_space_group_name_H-M 'C m c a'
_cell_angle_alpha 90
_cell_angle_beta 90
_cell_angle_gamma 90
_cell_formula_units_Z 4
_cell_length_a 17.051
_cell_length_b 8.663
_cell_length_c 12.3844
_cell_volume 1829.335
_citation_journal_id_ASTM ACIEF5
_cod_data_source_file Wang_ACIEF5_2001_138.cif
_cod_data_source_block H6Cs2O18Si6V1
_cod_original_formula_sum 'H6 Cs2 O18 Si6 V1'
_cod_database_code 1536192

loop_
_symmetry_equiv_pos_as_xyz
x,y,z
-x+1/2,-y,z+1/2
x,-y,-z
-x+1/2,y,-z+1/2
-x,-y,-z
x-1/2,y,-z-1/2
-x,y,z
x-1/2,-y,z-1/2
x+1/2,y+1/2,z
-x+1,-y+1/2,z+1/2
x+1/2,-y+1/2,-z
-x+1,y+1/2,-z+1/2
-x+1/2,-y+1/2,-z
x,y+1/2,-z-1/2
-x+1/2,y+1/2,z
x,-y+1/2,z-1/2

loop_
_atom_site_label
_atom_site_type_symbol
_atom_site_fract_x
_atom_site_fract_y
_atom_site_fract_z
_atom_site_occupancy
_atom_site_U_iso_or_equiv
Cs1 Cs+1 0 0.11887 0.3118 1 0.0
V1 V+4 0 0.5538 0.4828 0.5 0.0
Si2 Si+4 0.16736 0.4531 0.38719 1 0.0
O1 O-2 -0.182 0.0907 0.2007 1 0.0
O3 O-2 0.212 0.3 0.3437 1 0.0
Si1 Si+4 0.25 0.1969 0.25 1 0.0
O6 O-2 -0.1172 0.9488 0.4792 0.53 0.0
O2 O-2 0.2103 0.5 0.5 1 0.0
O4 O-2 0.0763 0.4247 0.4013 1 0.0
O5 O-2 0 0.7221 0.4227 0.56 0.0
O7 O-2 -0.0491 0.8144 0.4232 0.19 0.0
